data_4329968
loop_
_publ_author_name
'Dong Woo Lee'
'Saet Byeol Kim'
'Kang Min Ok'

_publ_contact_author_address
;
Department of Chemistry
Chung-Ang University
Seoul
156-756
Korea
;
_publ_contact_author_email kmok@cau.ac.kr
_publ_contact_author_fax 82(2)8254736
_publ_contact_author_name 'Ok, Kang Min'
_publ_contact_author_phone 82(2)8205197
_publ_section_title
;
 Cation Size Effect on the Framework Structures in a Series of New
 Alkali-Metal Indium Selenites, AIn(SeO3)2 (A = Na, K, Rb, and Cs)
;
_journal_name_full 'Inorganic Chemistry'
_journal_page_first 8530
_journal_page_last 8537
_journal_paper_doi 10.1021/ic301316r
_journal_volume 51
_journal_year 2012
_chemical_formula_sum 'Cs In O6 Se2'
_chemical_formula_weight 501.65
_chemical_name_systematic
;
 ?
;
_space_group_IT_number 166
_symmetry_cell_setting trigonal
_symmetry_space_group_name_Hall '-R 3 2"'
_symmetry_space_group_name_H-M 'R -3 m :H'
_atom_sites_solution_primary direct
_atom_sites_solution_secondary difmap
_cell_angle_alpha 90
_cell_angle_beta 90
_cell_angle_gamma 120
_cell_formula_units_Z 3
_cell_length_a 5.62560(10)
_cell_length_b 5.62560(10)
_cell_length_c 19.3357(5)
_cell_measurement_temperature 200.0(2)
_cell_volume 529.942(19)
_computing_structure_refinement 'SHELXL-97 (Sheldrick, 1997)'
_diffrn_ambient_temperature 200.0(2)
_diffrn_measured_fraction_theta_full 1
_diffrn_measured_fraction_theta_max 1
_diffrn_measurement_device_type 'Bruker SMART BREEZE'
_diffrn_measurement_method CCD
_diffrn_radiation_monochromator graphite
_diffrn_radiation_type MoK\a
_diffrn_radiation_wavelength 0.71073
_diffrn_reflns_av_R_equivalents 0.1008
_diffrn_reflns_av_unetI/netI 0.0259
_diffrn_reflns_limit_h_max 7
_diffrn_reflns_limit_h_min -6
_diffrn_reflns_limit_k_max 7
_diffrn_reflns_limit_k_min -7
_diffrn_reflns_limit_l_max 25
_diffrn_reflns_limit_l_min -25
_diffrn_reflns_number 3046
_diffrn_reflns_theta_full 28.18
_diffrn_reflns_theta_max 28.18
_diffrn_reflns_theta_min 3.16
_exptl_absorpt_coefficient_mu 18.695
_exptl_absorpt_correction_T_max 0.68
_exptl_absorpt_correction_T_min 0.24
_exptl_absorpt_correction_type empirical
_exptl_absorpt_process_details
; 
 SADABS(Blessing, 1995) 
;
_exptl_crystal_colour Colorless
_exptl_crystal_density_diffrn 4.716
_exptl_crystal_description block
_exptl_crystal_F_000 660
_exptl_crystal_size_max 0.101
_exptl_crystal_size_mid 0.067
_exptl_crystal_size_min 0.021
_refine_diff_density_max 3.266
_refine_diff_density_min -1.985
_refine_diff_density_rms 0.387
_refine_ls_extinction_coef 0.0064(11)
_refine_ls_extinction_expression Fc^*^=kFc[1+0.001xFc^2^\l^3^/sin(2\q)]^-1/4^
_refine_ls_extinction_method SHELXL
_refine_ls_goodness_of_fit_ref 1.162
_refine_ls_matrix_type full
_refine_ls_number_parameters 20
_refine_ls_number_reflns 197
_refine_ls_number_restraints 0
_refine_ls_restrained_S_all 1.162
_refine_ls_R_factor_all 0.0347
_refine_ls_R_factor_gt 0.0347
_refine_ls_shift/su_max 0
_refine_ls_shift/su_mean 0
_refine_ls_structure_factor_coef Fsqd
_refine_ls_weighting_details 'calc w=1/[\s^2^(Fo^2^)+(0.0706P)^2^+3.7998P] where P=(Fo^2^+2Fc^2^)/3'
_refine_ls_weighting_scheme calc
_refine_ls_wR_factor_gt 0.095
_refine_ls_wR_factor_ref 0.095
_reflns_number_gt 197
_reflns_number_total 197
_reflns_threshold_expression >2s\(I)
_cod_data_source_file ic301316r_si_002_4.cif
_cod_data_source_block CsIn(SeO3)2
_cod_original_sg_symbol_H-M 'R -3 m'
_cod_database_code 4329968

loop_
_symmetry_equiv_pos_as_xyz
'x, y, z'
'-y, x-y, z'
'-x+y, -x, z'
'y, x, -z'
'x-y, -y, -z'
'-x, -x+y, -z'
'x+2/3, y+1/3, z+1/3'
'-y+2/3, x-y+1/3, z+1/3'
'-x+y+2/3, -x+1/3, z+1/3'
'y+2/3, x+1/3, -z+1/3'
'x-y+2/3, -y+1/3, -z+1/3'
'-x+2/3, -x+y+1/3, -z+1/3'
'x+1/3, y+2/3, z+2/3'
'-y+1/3, x-y+2/3, z+2/3'
'-x+y+1/3, -x+2/3, z+2/3'
'y+1/3, x+2/3, -z+2/3'
'x-y+1/3, -y+2/3, -z+2/3'
'-x+1/3, -x+y+2/3, -z+2/3'
'-x, -y, -z'
'y, -x+y, -z'
'x-y, x, -z'
'-y, -x, z'
'-x+y, y, z'
'x, x-y, z'
'-x+2/3, -y+1/3, -z+1/3'
'y+2/3, -x+y+1/3, -z+1/3'
'x-y+2/3, x+1/3, -z+1/3'
'-y+2/3, -x+1/3, z+1/3'
'-x+y+2/3, y+1/3, z+1/3'
'x+2/3, x-y+1/3, z+1/3'
'-x+1/3, -y+2/3, -z+2/3'
'y+1/3, -x+y+2/3, -z+2/3'
'x-y+1/3, x+2/3, -z+2/3'
'-y+1/3, -x+2/3, z+2/3'
'-x+y+1/3, y+2/3, z+2/3'
'x+1/3, x-y+2/3, z+2/3'

loop_
_atom_site_label
_atom_site_type_symbol
_atom_site_fract_x
_atom_site_fract_y
_atom_site_fract_z
_atom_site_U_iso_or_equiv
_atom_site_adp_type
_atom_site_occupancy
_atom_site_symmetry_multiplicity
_atom_site_calc_flag
_atom_site_refinement_flags
Cs1 Cs -0.6667 -0.3333 0.1667 0.0320(5) Uani 1 12 d S
In1 In 0 0 0 0.0107(5) Uani 1 12 d S
Se1 Se -0.3333 -0.6667 0.02777(6) 0.0086(5) Uani 0.913(8) 6 d SP
Se1' Se -0.3333 -0.6667 0.0957(7) 0.016(5) Uani 0.093(9) 6 d SP
O1 O -0.1772(4) -0.3545(8) 0.0665(2) 0.0175(9) Uani 1 2 d S

loop_
_atom_site_aniso_label
_atom_site_aniso_U_11
_atom_site_aniso_U_22
_atom_site_aniso_U_33
_atom_site_aniso_U_23
_atom_site_aniso_U_13
_atom_site_aniso_U_12
Cs1 0.0413(6) 0.0413(6) 0.0135(7) 0 0 0.0207(3)
In1 0.0075(5) 0.0075(5) 0.0170(7) 0 0 0.0037(3)
Se1 0.0083(6) 0.0083(6) 0.0091(8) 0 0 0.0042(3)
Se1' 0.013(5) 0.013(5) 0.020(8) 0 0 0.007(3)
O1 0.0200(16) 0.0105(19) 0.019(2) 0.0007(16) 0.0003(8) 0.0052(10)

loop_
_atom_type_symbol
_atom_type_description
_atom_type_scat_dispersion_real
_atom_type_scat_dispersion_imag
_atom_type_scat_source
O O 0.0106 0.006 'International Tables Vol C Tables 4.2.6.8 and 6.1.1.4'
Se Se -0.0929 2.2259 'International Tables Vol C Tables 4.2.6.8 and 6.1.1.4'
In In -0.7276 1.31 'International Tables Vol C Tables 4.2.6.8 and 6.1.1.4'
Cs Cs -0.368 2.1192 'International Tables Vol C Tables 4.2.6.8 and 6.1.1.4'

loop_
_geom_angle_atom_site_label_1
_geom_angle_atom_site_label_2
_geom_angle_atom_site_label_3
_geom_angle
_geom_angle_site_symmetry_1
_geom_angle_site_symmetry_3
O1 Cs1 O1 45.35(14) 3_445 1_455
O1 Cs1 O1 91.03(9) 3_445 2_455
O1 Cs1 O1 51.92(13) 1_455 2_455
O1 Cs1 O1 110.83(12) 3_445 3
O1 Cs1 O1 91.03(9) 1_455 3
O1 Cs1 O1 45.35(14) 2_455 3
O1 Cs1 O1 51.92(13) 3_445 2_445
O1 Cs1 O1 91.03(9) 1_455 2_445
O1 Cs1 O1 110.83(12) 2_455 2_445
O1 Cs1 O1 91.03(9) 3 2_445
O1 Cs1 O1 91.03(9) 3_445 .
O1 Cs1 O1 110.83(12) 1_455 .
O1 Cs1 O1 91.03(9) 2_455 .
O1 Cs1 O1 51.92(13) 3 .
O1 Cs1 O1 45.35(14) 2_445 .
O1 Cs1 O1 134.65(14) 3_445 25_445
O1 Cs1 O1 180 1_455 25_445
O1 Cs1 O1 128.08(13) 2_455 25_445
O1 Cs1 O1 88.97(9) 3 25_445
O1 Cs1 O1 88.97(9) 2_445 25_445
O1 Cs1 O1 69.18(12) . 25_445
O1 Cs1 O1 88.97(9) 3_445 26_445
O1 Cs1 O1 128.08(13) 1_455 26_445
O1 Cs1 O1 180 2_455 26_445
O1 Cs1 O1 134.65(14) 3 26_445
O1 Cs1 O1 69.18(12) 2_445 26_445
O1 Cs1 O1 88.97(9) . 26_445
O1 Cs1 O1 51.92(13) 25_445 26_445
O1 Cs1 O1 180 3_445 27_455
O1 Cs1 O1 134.65(14) 1_455 27_455
O1 Cs1 O1 88.97(9) 2_455 27_455
O1 Cs1 O1 69.18(12) 3 27_455
O1 Cs1 O1 128.08(13) 2_445 27_455
O1 Cs1 O1 88.97(9) . 27_455
O1 Cs1 O1 45.35(14) 25_445 27_455
O1 Cs1 O1 91.03(9) 26_445 27_455
O1 Cs1 O1 69.18(12) 3_445 27_345
O1 Cs1 O1 88.97(9) 1_455 27_345
O1 Cs1 O1 134.65(14) 2_455 27_345
O1 Cs1 O1 180 3 27_345
O1 Cs1 O1 88.97(9) 2_445 27_345
O1 Cs1 O1 128.08(13) . 27_345
O1 Cs1 O1 91.03(9) 25_445 27_345
O1 Cs1 O1 45.35(14) 26_445 27_345
O1 Cs1 O1 110.82(12) 27_455 27_345
O1 Cs1 O1 128.08(13) 3_445 26_455
O1 Cs1 O1 88.97(9) 1_455 26_455
O1 Cs1 O1 69.18(12) 2_455 26_455
O1 Cs1 O1 88.97(9) 3 26_455
O1 Cs1 O1 180.00(14) 2_445 26_455
O1 Cs1 O1 134.65(14) . 26_455
O1 Cs1 O1 91.03(9) 25_445 26_455
O1 Cs1 O1 110.82(12) 26_445 26_455
O1 Cs1 O1 51.92(13) 27_455 26_455
O1 Cs1 O1 91.03(9) 27_345 26_455
O1 Cs1 O1 88.97(9) 3_445 25_345
O1 Cs1 O1 69.18(12) 1_455 25_345
O1 Cs1 O1 88.97(9) 2_455 25_345
O1 Cs1 O1 128.08(13) 3 25_345
O1 Cs1 O1 134.65(14) 2_445 25_345
O1 Cs1 O1 180 . 25_345
O1 Cs1 O1 110.82(12) 25_445 25_345
O1 Cs1 O1 91.03(9) 26_445 25_345
O1 Cs1 O1 91.03(9) 27_455 25_345
O1 Cs1 O1 51.92(13) 27_345 25_345
O1 Cs1 O1 45.35(14) 26_455 25_345
O1 In1 O1 180.0(2) 20 2
O1 In1 O1 87.99(17) 20 21
O1 In1 O1 92.01(17) 2 21
O1 In1 O1 87.99(17) 20 19
O1 In1 O1 92.01(17) 2 19
O1 In1 O1 87.99(17) 21 19
O1 In1 O1 92.01(17) 20 3
O1 In1 O1 87.99(17) 2 3
O1 In1 O1 180.0(2) 21 3
O1 In1 O1 92.01(17) 19 3
O1 In1 O1 92.01(17) 20 .
O1 In1 O1 87.99(17) 2 .
O1 In1 O1 92.01(17) 21 .
O1 In1 O1 180.00(19) 19 .
O1 In1 O1 87.99(17) 3 .
O1 In1 Cs1 134.86(6) 20 1_665
O1 In1 Cs1 45.14(6) 2 1_665
O1 In1 Cs1 134.86(6) 21 1_665
O1 In1 Cs1 81.45(12) 19 1_665
O1 In1 Cs1 45.14(6) 3 1_665
O1 In1 Cs1 98.55(12) . 1_665
O1 In1 Cs1 134.86(6) 20 1_655
O1 In1 Cs1 45.14(6) 2 1_655
O1 In1 Cs1 81.45(12) 21 1_655
O1 In1 Cs1 134.86(6) 19 1_655
O1 In1 Cs1 98.55(12) 3 1_655
O1 In1 Cs1 45.14(6) . 1_655
Cs1 In1 Cs1 75.8700(10) 1_665 1_655
O1 In1 Cs1 81.45(12) 20 .
O1 In1 Cs1 98.55(12) 2 .
O1 In1 Cs1 134.86(6) 21 .
O1 In1 Cs1 134.86(6) 19 .
O1 In1 Cs1 45.14(6) 3 .
O1 In1 Cs1 45.14(6) . .
Cs1 In1 Cs1 75.8700(10) 1_665 .
Cs1 In1 Cs1 75.8700(10) 1_655 .
O1 In1 Cs1 45.14(6) 20 13_554
O1 In1 Cs1 134.86(6) 2 13_554
O1 In1 Cs1 98.55(12) 21 13_554
O1 In1 Cs1 45.14(6) 19 13_554
O1 In1 Cs1 81.45(12) 3 13_554
O1 In1 Cs1 134.86(6) . 13_554
Cs1 In1 Cs1 104.1310(10) 1_665 13_554
Cs1 In1 Cs1 180 1_655 13_554
Cs1 In1 Cs1 104.1310(10) . 13_554
O1 In1 Cs1 45.14(6) 20 13_544
O1 In1 Cs1 134.86(6) 2 13_544
O1 In1 Cs1 45.14(6) 21 13_544
O1 In1 Cs1 98.55(12) 19 13_544
O1 In1 Cs1 134.86(6) 3 13_544
O1 In1 Cs1 81.45(12) . 13_544
Cs1 In1 Cs1 180 1_665 13_544
Cs1 In1 Cs1 104.1300(10) 1_655 13_544
Cs1 In1 Cs1 104.1310(10) . 13_544
Cs1 In1 Cs1 75.8690(10) 13_554 13_544
O1 In1 Cs1 98.55(12) 20 13_654
O1 In1 Cs1 81.45(12) 2 13_654
O1 In1 Cs1 45.14(6) 21 13_654
O1 In1 Cs1 45.14(6) 19 13_654
O1 In1 Cs1 134.86(6) 3 13_654
O1 In1 Cs1 134.86(6) . 13_654
Cs1 In1 Cs1 104.1310(10) 1_665 13_654
Cs1 In1 Cs1 104.1300(10) 1_655 13_654
Cs1 In1 Cs1 180 . 13_654
Cs1 In1 Cs1 75.8690(10) 13_554 13_654
Cs1 In1 Cs1 75.8690(10) 13_544 13_654
Se1' Se1 O1 63.78(15) . 3_545
Se1' Se1 O1 63.78(15) . .
O1 Se1 O1 101.96(18) 3_545 .
Se1' Se1 O1 63.78(15) . 2_445
O1 Se1 O1 101.96(18) 3_545 2_445
O1 Se1 O1 101.96(18) . 2_445
Se1' Se1 Cs1 180 . 13_544
O1 Se1 Cs1 116.22(15) 3_545 13_544
O1 Se1 Cs1 116.22(15) . 13_544
O1 Se1 Cs1 116.22(15) 2_445 13_544
Se1' Se1 Cs1 50.412(12) . 1_655
O1 Se1 Cs1 51.16(8) 3_545 1_655
O1 Se1 Cs1 51.16(8) . 1_655
O1 Se1 Cs1 114.20(15) 2_445 1_655
Cs1 Se1 Cs1 129.587(12) 13_544 1_655
Se1' Se1 Cs1 50.412(12) . 1_545
O1 Se1 Cs1 51.16(8) 3_545 1_545
O1 Se1 Cs1 114.20(15) . 1_545
O1 Se1 Cs1 51.16(8) 2_445 1_545
Cs1 Se1 Cs1 129.587(12) 13_544 1_545
Cs1 Se1 Cs1 83.734(17) 1_655 1_545
Se1' Se1 Cs1 50.412(12) . .
O1 Se1 Cs1 114.20(15) 3_545 .
O1 Se1 Cs1 51.16(8) . .
O1 Se1 Cs1 51.16(8) 2_445 .
Cs1 Se1 Cs1 129.588(12) 13_544 .
Cs1 Se1 Cs1 83.734(17) 1_655 .
Cs1 Se1 Cs1 83.734(17) 1_545 .
Se1 Se1' O1 69.6(5) . 3_545
Se1 Se1' O1 69.6(5) . 2_445
O1 Se1' O1 108.6(5) 3_545 2_445
Se1 Se1' O1 69.6(5) . .
O1 Se1' O1 108.6(5) 3_545 .
O1 Se1' O1 108.6(5) 2_445 .
Se1 Se1' Cs1 112.9(2) . 1_655
O1 Se1' Cs1 72.76(17) 3_545 1_655
O1 Se1' Cs1 177.5(7) 2_445 1_655
O1 Se1' Cs1 72.76(17) . 1_655
Se1 Se1' Cs1 112.9(2) . 1_545
O1 Se1' Cs1 72.76(17) 3_545 1_545
O1 Se1' Cs1 72.76(17) 2_445 1_545
O1 Se1' Cs1 177.5(7) . 1_545
Cs1 Se1' Cs1 105.8(2) 1_655 1_545
Se1 Se1' Cs1 112.9(2) . .
O1 Se1' Cs1 177.5(7) 3_545 .
O1 Se1' Cs1 72.76(17) 2_445 .
O1 Se1' Cs1 72.76(17) . .
Cs1 Se1' Cs1 105.8(2) 1_655 .
Cs1 Se1' Cs1 105.8(2) 1_545 .
Se1' O1 Se1 46.6(5) . .
Se1' O1 In1 163.7(5) . .
Se1 O1 In1 117.1(2) . .
Se1' O1 Cs1 80.3(3) . 1_655
Se1 O1 Cs1 106.11(10) . 1_655
In1 O1 Cs1 108.32(9) . 1_655
Se1' O1 Cs1 80.3(3) . .
Se1 O1 Cs1 106.11(10) . .
In1 O1 Cs1 108.32(9) . .
Cs1 O1 Cs1 110.83(12) 1_655 .

loop_
_geom_bond_atom_site_label_1
_geom_bond_atom_site_label_2
_geom_bond_distance
_geom_bond_site_symmetry_2
Cs1 O1 3.417(3) 3_445
Cs1 O1 3.417(3) 1_455
Cs1 O1 3.417(3) 2_455
Cs1 O1 3.417(3) 3
Cs1 O1 3.417(3) 2_445
Cs1 O1 3.417(3) .
Cs1 O1 3.417(3) 25_445
Cs1 O1 3.417(3) 26_445
Cs1 O1 3.417(3) 27_455
Cs1 O1 3.417(3) 27_345
Cs1 O1 3.417(3) 26_455
Cs1 O1 3.417(3) 25_345
In1 O1 2.153(4) 20
In1 O1 2.153(4) 2
In1 O1 2.153(4) 21
In1 O1 2.153(4) 19
In1 O1 2.153(4) 3
In1 O1 2.153(4) .
In1 Cs1 4.5754 1_665
In1 Cs1 4.5754 1_655
In1 Cs1 4.5754 13_554
In1 Cs1 4.5755 13_544
In1 Cs1 4.5755 13_654
Se1 Se1' 1.314(14) .
Se1 O1 1.695(4) 3_545
Se1 O1 1.695(4) .
Se1 O1 1.695(4) 2_445
Se1 Cs1 3.7595(11) 13_544
Se1 Cs1 4.2145(7) 1_655
Se1 Cs1 4.2145(7) 1_545
Se1' O1 1.623(6) 3_545
Se1' O1 1.623(6) 2_445
Se1' O1 1.623(6) .
Se1' Cs1 3.526(6) 1_655
Se1' Cs1 3.526(6) 1_545
O1 Cs1 3.417(3) 1_655
